data_4111972
loop_
_publ_author_name
'Bunsho Kure'
'Seiji Ogo'
'Daisuke Inoki'
'Hidetaka Nakai'
'Kiyoshi Isobe'
'Shunichi Fukuzumi'

_publ_section_title
;
 Synthesis and Crystal Structure of an Open Capsule-Type Octanuclear
 Heterometallic Sulfide Cluster with a Linked Incomplete Double Cubane
 Framework without an Intramolecular Inversion Center
;
_journal_name_full 'Journal of the American Chemical Society'
_journal_page_first 14366
_journal_page_last 14374
_journal_paper_doi 10.1021/ja051748q
_journal_volume 127
_journal_year 2005
_chemical_formula_sum 'C15.5 H28 Cl3 O3 P Ru'
_chemical_formula_weight 500.79
_space_group_IT_number 15
_symmetry_cell_setting monoclinic
_symmetry_Int_Tables_number 15
_symmetry_space_group_name_Hall '-C 2yc'
_symmetry_space_group_name_H-M 'C 1 2/c 1'
_cell_angle_alpha 90
_cell_angle_beta 95.150(4)
_cell_angle_gamma 90
_cell_formula_units_Z 8
_cell_length_a 15.536(2)
_cell_length_b 9.1070(8)
_cell_length_c 28.617(3)
_cell_measurement_reflns_used 7670
_cell_measurement_temperature 173.2
_cell_measurement_theta_max 27.5
_cell_measurement_theta_min 3.2
_cell_volume 4032.6(8)
_computing_cell_refinement CRYSTALCLEAR
_computing_data_collection CRYSTALCLEAR
_computing_data_reduction 'teXsan Ver. 1.11'
_computing_publication_material 'teXsan Ver. 1.11'
_computing_structure_refinement 'teXsan Ver. 1.10'
_computing_structure_solution SIR92
_diffrn_detector_area_resol_mean 14.62
_diffrn_measured_fraction_theta_full 0.9786
_diffrn_measured_fraction_theta_max 0.9786
_diffrn_measurement_device_type 'Rigaku/MSC Mercury CCD'
_diffrn_measurement_method \w
_diffrn_radiation_type 'Mo K\a'
_diffrn_radiation_wavelength 0.7107
_diffrn_reflns_av_R_equivalents 0.034
_diffrn_reflns_limit_h_max 20
_diffrn_reflns_limit_h_min -18
_diffrn_reflns_limit_k_max 10
_diffrn_reflns_limit_k_min -11
_diffrn_reflns_limit_l_max 37
_diffrn_reflns_limit_l_min -37
_diffrn_reflns_number 16206
_diffrn_reflns_theta_full 27.48
_diffrn_reflns_theta_max 27.48
_exptl_absorpt_coefficient_mu 1.265
_exptl_absorpt_correction_T_max 0.879
_exptl_absorpt_correction_T_min 0.796
_exptl_absorpt_correction_type integration
_exptl_absorpt_process_details Coppens_numerical
_exptl_crystal_colour Red
_exptl_crystal_density_diffrn 1.650
_exptl_crystal_description Platelet
_exptl_crystal_size_max 0.200
_exptl_crystal_size_mid 0.200
_exptl_crystal_size_min 0.100
_refine_diff_density_max 1.61
_refine_diff_density_min -0.98
_refine_ls_extinction_method none
_refine_ls_goodness_of_fit_ref 1.009
_refine_ls_hydrogen_treatment noref
_refine_ls_number_parameters 213
_refine_ls_number_reflns 4528
_refine_ls_R_factor_gt 0.0359
_refine_ls_shift/su_max 0.0009
_refine_ls_structure_factor_coef Fsqd
_refine_ls_weighting_details 'w = 1/[\s^2^(Fo^2^) + (0.05000(Max(Fo^2^,0) + 2Fc^2^)/3)^2^]'
_refine_ls_weighting_scheme calc
_refine_ls_wR_factor_ref 0.0952
_reflns_number_gt 3623
_reflns_number_total 4528
_reflns_threshold_expression F^2^>2.0\s(F^2^)
_cod_data_source_file ja051748qsi20050318_094112.cif
_cod_data_source_block '_001_020604'
_cod_original_cell_volume 4032.4(7)
_cod_original_formula_sum 'C15.50 H28 Cl3 O3 P Ru '
_cod_database_code 4111972

loop_
_symmetry_equiv_pos_as_xyz
x,y,z
-x,y,1/2-z
-x,-y,-z
x,-y,1/2+z
1/2+x,1/2+y,z
1/2-x,1/2+y,1/2-z
1/2-x,1/2-y,-z
1/2+x,1/2-y,1/2+z

loop_
_atom_site_label
_atom_site_type_symbol
_atom_site_fract_x
_atom_site_fract_y
_atom_site_fract_z
_atom_site_U_iso_or_equiv
_atom_site_adp_type
_atom_site_occupancy
_atom_site_calc_flag
_atom_site_refinement_flags
Ru(1) Ru 0.86956(2) 0.04066(3) 0.097830(9) 0.02317(7) Uani 1.00 d .
Cl(1) Cl 1.01673(6) 0.0639(1) 0.13091(4) 0.0422(3) Uani 1.00 d .
Cl(2) Cl 0.90463(6) -0.19847(9) 0.06850(3) 0.0376(2) Uani 1.00 d .
Cl(3) Cl 0.91350(8) 0.3763(2) 0.26496(5) 0.0698(4) Uani 1.00 d .
P P 0.84473(6) -0.0750(1) 0.16551(3) 0.0328(2) Uani 1.00 d .
O(1) O 0.8449(2) 0.0363(3) 0.20718(10) 0.0565(10) Uani 1.00 d .
O(2) O 0.8962(3) -0.2141(4) 0.1845(1) 0.090(1) Uani 1.00 d .
O(3) O 0.7499(2) -0.1402(4) 0.1676(1) 0.064(1) Uani 1.00 d .
C(1) C 0.8608(2) 0.2822(3) 0.0933(1) 0.0296(9) Uani 1.00 d .
C(2) C 0.7812(2) 0.2285(4) 0.1078(1) 0.0308(9) Uani 1.00 d .
C(3) C 0.7336(2) 0.1204(4) 0.0799(1) 0.0332(10) Uani 1.00 d .
C(4) C 0.7675(2) 0.0648(4) 0.0390(1) 0.0323(9) Uani 1.00 d .
C(5) C 0.8445(2) 0.1267(4) 0.0227(1) 0.0312(9) Uani 1.00 d .
C(6) C 0.8899(2) 0.2351(4) 0.0496(1) 0.0318(9) Uani 1.00 d .
C(7) C 0.9128(3) 0.3965(4) 0.1221(2) 0.048(1) Uani 1.00 d .
C(8) C 0.7431(3) 0.2907(5) 0.1502(2) 0.051(1) Uani 1.00 d .
C(9) C 0.6460(3) 0.0726(5) 0.0936(2) 0.058(1) Uani 1.00 d .
C(10) C 0.7201(3) -0.0532(4) 0.0099(2) 0.052(1) Uani 1.00 d .
C(11) C 0.8767(3) 0.0660(4) -0.0214(1) 0.047(1) Uani 1.00 d .
C(12) C 0.9735(3) 0.3004(5) 0.0350(2) 0.049(1) Uani 1.00 d .
C(13) C 0.8214(4) -0.0042(6) 0.2533(2) 0.072(2) Uani 1.00 d .
C(14) C 0.9829(3) -0.2522(5) 0.1840(2) 0.055(1) Uani 1.00 d .
C(15) C 0.7232(4) -0.2642(5) 0.1388(2) 0.069(2) Uani 1.00 d .
C(16) C 1.0000 0.2692(7) 0.2500 0.054(2) Uani 1.00 d S
H(1) H 0.9694 0.3597 0.1305 0.0572 Uiso 1.00 calc .
H(2) H 0.9161 0.4837 0.1044 0.0572 Uiso 1.00 calc .
H(3) H 0.8855 0.4166 0.1499 0.0572 Uiso 1.00 calc .
H(4) H 0.7815 0.3617 0.1648 0.0611 Uiso 1.00 calc .
H(5) H 0.6893 0.3368 0.1406 0.0611 Uiso 1.00 calc .
H(6) H 0.7341 0.2143 0.1716 0.0611 Uiso 1.00 calc .
H(7) H 0.6084 0.1549 0.0929 0.0694 Uiso 1.00 calc .
H(8) H 0.6226 0.0005 0.0721 0.0694 Uiso 1.00 calc .
H(9) H 0.6521 0.0322 0.1243 0.0694 Uiso 1.00 calc .
H(10) H 0.6708 -0.0839 0.0249 0.0621 Uiso 1.00 calc .
H(11) H 0.7023 -0.0160 -0.0203 0.0621 Uiso 1.00 calc .
H(12) H 0.7574 -0.1351 0.0072 0.0621 Uiso 1.00 calc .
H(13) H 0.8894 -0.0357 -0.0172 0.0568 Uiso 1.00 calc .
H(14) H 0.8337 0.0782 -0.0467 0.0568 Uiso 1.00 calc .
H(15) H 0.9278 0.1166 -0.0279 0.0568 Uiso 1.00 calc .
H(16) H 1.0195 0.2768 0.0580 0.0590 Uiso 1.00 calc .
H(17) H 0.9853 0.2600 0.0056 0.0590 Uiso 1.00 calc .
H(18) H 0.9678 0.4036 0.0324 0.0590 Uiso 1.00 calc .
H(19) H 0.8268 0.0789 0.2734 0.0849 Uiso 1.00 calc .
H(20) H 0.7636 -0.0387 0.2510 0.0849 Uiso 1.00 calc .
H(21) H 0.8590 -0.0799 0.2659 0.0849 Uiso 1.00 calc .
H(22) H 0.9930 -0.3435 0.1996 0.0662 Uiso 1.00 calc .
H(23) H 0.9972 -0.2600 0.1526 0.0662 Uiso 1.00 calc .
H(24) H 1.0178 -0.1784 0.1999 0.0662 Uiso 1.00 calc .
H(25) H 0.6658 -0.2899 0.1437 0.0842 Uiso 1.00 calc .
H(26) H 0.7266 -0.2394 0.1067 0.0842 Uiso 1.00 calc .
H(27) H 0.7606 -0.3449 0.1467 0.0842 Uiso 1.00 calc .
H(28) H 1.0190 0.2063 0.2760 0.0666 Uiso 1.00 calc .

loop_
_atom_site_aniso_label
_atom_site_aniso_U_11
_atom_site_aniso_U_22
_atom_site_aniso_U_33
_atom_site_aniso_U_12
_atom_site_aniso_U_13
_atom_site_aniso_U_23
Ru(1) 0.0216(1) 0.0245(2) 0.0237(1) -0.0033(1) 0.00316(9) -0.0002(1)
Cl(1) 0.0258(4) 0.0483(5) 0.0509(6) -0.0080(4) -0.0055(4) 0.0057(4)
Cl(2) 0.0458(5) 0.0299(4) 0.0373(5) 0.0047(4) 0.0055(4) -0.0037(4)
Cl(3) 0.0483(7) 0.0838(9) 0.0782(9) 0.0091(6) 0.0103(6) -0.0116(7)
P 0.0325(5) 0.0356(5) 0.0313(5) -0.0052(4) 0.0084(4) 0.0063(4)
O(1) 0.086(2) 0.057(2) 0.029(2) -0.016(2) 0.015(1) 0.000(1)
O(2) 0.084(3) 0.107(3) 0.085(3) 0.047(2) 0.043(2) 0.060(2)
O(3) 0.058(2) 0.085(2) 0.052(2) -0.039(2) 0.016(2) 0.000(2)
C(1) 0.034(2) 0.020(2) 0.034(2) -0.002(1) -0.001(1) 0.000(1)
C(2) 0.033(2) 0.028(2) 0.031(2) 0.005(1) 0.004(1) 0.002(1)
C(3) 0.022(2) 0.031(2) 0.047(2) 0.003(1) 0.003(2) 0.004(2)
C(4) 0.032(2) 0.028(2) 0.035(2) 0.000(1) -0.008(1) -0.002(1)
C(5) 0.036(2) 0.032(2) 0.025(2) 0.007(2) 0.002(1) 0.004(1)
C(6) 0.033(2) 0.030(2) 0.033(2) 0.000(1) 0.005(1) 0.011(1)
C(7) 0.056(3) 0.036(2) 0.049(3) -0.010(2) -0.004(2) -0.007(2)
C(8) 0.054(3) 0.059(3) 0.044(2) 0.015(2) 0.016(2) -0.007(2)
C(9) 0.028(2) 0.053(3) 0.093(4) -0.001(2) 0.010(2) 0.004(2)
C(10) 0.053(3) 0.042(2) 0.055(3) -0.001(2) -0.019(2) -0.011(2)
C(11) 0.065(3) 0.048(2) 0.029(2) 0.008(2) 0.005(2) -0.003(2)
C(12) 0.044(2) 0.051(2) 0.054(3) -0.011(2) 0.012(2) 0.013(2)
C(13) 0.090(4) 0.099(4) 0.029(2) -0.018(3) 0.017(2) 0.002(2)
C(14) 0.053(3) 0.055(3) 0.056(3) 0.010(2) -0.004(2) 0.007(2)
C(15) 0.072(4) 0.059(3) 0.078(4) -0.032(3) 0.007(3) 0.001(3)
C(16) 0.043(3) 0.057(4) 0.064(4) 0.0000 0.008(3) 0.0000

loop_
_atom_type_symbol
_atom_type_description
_atom_type_scat_dispersion_real
_atom_type_scat_dispersion_imag
_atom_type_scat_source
C C 0.003 0.002
;International Tables for Crystallography
(1992, Vol. C, Tables 4.2.6.8 and 6.1.1.1)
;
H H 0.000 0.000
;International Tables for Crystallography
(1992, Vol. C, Table 6.1.1.2)
;
O O 0.011 0.006
;International Tables for Crystallography
(1992, Vol. C, Tables 4.2.6.8 and 6.1.1.1)
;
P P 0.102 0.094
;International Tables for Crystallography
(1992, Vol. C, Tables 4.2.6.8 and 6.1.1.1)
;
Ru Ru -1.259 0.836
;International Tables for Crystallography
(1992, Vol. C, Tables 4.2.6.8 and 6.1.1.1)
;
Cl Cl 0.148 0.159
;International Tables for Crystallography
(1992, Vol. C, Tables 4.2.6.8 and 6.1.1.1)
;

loop_
_geom_angle_atom_site_label_1
_geom_angle_atom_site_label_2
_geom_angle_atom_site_label_3
_geom_angle
_geom_angle_site_symmetry_3
_geom_angle_publ_flag
Cl(1) Ru(1) Cl(2) 88.84(3) . yes
Cl(1) Ru(1) P 86.17(4) . yes
Cl(1) Ru(1) C(1) 89.25(9) . yes
Cl(1) Ru(1) C(2) 117.23(10) . yes
Cl(1) Ru(1) C(3) 154.41(10) . yes
Cl(1) Ru(1) C(4) 151.7(1) . yes
Cl(1) Ru(1) C(5) 114.55(9) . yes
Cl(1) Ru(1) C(6) 89.51(9) . yes
Cl(2) Ru(1) P 86.51(3) . yes
Cl(2) Ru(1) C(1) 153.32(10) . yes
Cl(2) Ru(1) C(2) 153.92(10) . yes
Cl(2) Ru(1) C(3) 116.68(10) . yes
Cl(2) Ru(1) C(4) 89.65(9) . yes
Cl(2) Ru(1) C(5) 90.42(9) . yes
Cl(2) Ru(1) C(6) 116.20(10) . yes
P Ru(1) C(1) 119.90(10) . yes
P Ru(1) C(2) 95.38(9) . yes
P Ru(1) C(3) 96.69(10) . yes
P Ru(1) C(4) 122.0(1) . yes
P Ru(1) C(5) 159.01(10) . yes
P Ru(1) C(6) 156.81(10) . yes
C(1) Ru(1) C(2) 37.5(1) . yes
C(1) Ru(1) C(3) 67.2(1) . yes
C(1) Ru(1) C(4) 79.7(1) . yes
C(1) Ru(1) C(5) 66.4(1) . yes
C(1) Ru(1) C(6) 37.2(1) . yes
C(2) Ru(1) C(3) 37.2(1) . yes
C(2) Ru(1) C(4) 67.3(1) . yes
C(2) Ru(1) C(5) 78.6(1) . yes
C(2) Ru(1) C(6) 66.5(1) . yes
C(3) Ru(1) C(4) 37.1(1) . yes
C(3) Ru(1) C(5) 66.3(1) . yes
C(3) Ru(1) C(6) 77.9(1) . yes
C(4) Ru(1) C(5) 37.2(1) . yes
C(4) Ru(1) C(6) 66.0(1) . yes
C(5) Ru(1) C(6) 35.7(1) . yes
Ru(1) P O(1) 111.2(1) . yes
Ru(1) P O(2) 123.4(1) . yes
Ru(1) P O(3) 115.7(1) . yes
O(1) P O(2) 107.0(2) . yes
O(1) P O(3) 98.7(2) . yes
O(2) P O(3) 97.5(2) . yes
P O(1) C(13) 123.1(3) . yes
P O(2) C(14) 131.4(3) . yes
P O(3) C(15) 119.4(3) . yes
Ru(1) C(1) C(2) 72.0(2) . yes
Ru(1) C(1) C(6) 74.3(2) . yes
Ru(1) C(1) C(7) 128.7(3) . yes
C(2) C(1) C(6) 120.0(3) . yes
C(2) C(1) C(7) 120.8(3) . yes
C(6) C(1) C(7) 119.1(3) . yes
Ru(1) C(2) C(1) 70.5(2) . yes
Ru(1) C(2) C(3) 72.2(2) . yes
Ru(1) C(2) C(8) 133.0(3) . yes
C(1) C(2) C(3) 119.6(3) . yes
C(1) C(2) C(8) 121.2(3) . yes
C(3) C(2) C(8) 119.1(3) . yes
Ru(1) C(3) C(2) 70.6(2) . yes
Ru(1) C(3) C(4) 70.3(2) . yes
Ru(1) C(3) C(9) 134.1(3) . yes
C(2) C(3) C(4) 119.6(3) . yes
C(2) C(3) C(9) 119.0(4) . yes
C(4) C(3) C(9) 121.3(4) . yes
Ru(1) C(4) C(3) 72.7(2) . yes
Ru(1) C(4) C(5) 74.1(2) . yes
Ru(1) C(4) C(10) 129.0(3) . yes
C(3) C(4) C(5) 120.6(3) . yes
C(3) C(4) C(10) 120.7(4) . yes
C(5) C(4) C(10) 118.6(4) . yes
Ru(1) C(5) C(4) 68.7(2) . yes
Ru(1) C(5) C(6) 72.0(2) . yes
Ru(1) C(5) C(11) 128.4(2) . yes
C(4) C(5) C(6) 119.4(3) . yes
C(4) C(5) C(11) 118.5(3) . yes
C(6) C(5) C(11) 122.0(3) . yes
Ru(1) C(6) C(1) 68.5(2) . yes
Ru(1) C(6) C(5) 72.3(2) . yes
Ru(1) C(6) C(12) 129.6(3) . yes
C(1) C(6) C(5) 120.5(3) . yes
C(1) C(6) C(12) 117.8(3) . yes
C(5) C(6) C(12) 121.7(3) . yes
Cl(3) C(16) Cl(3) 112.0(4) 2_755 yes

loop_
_geom_bond_atom_site_label_1
_geom_bond_atom_site_label_2
_geom_bond_distance
_geom_bond_publ_flag
Ru(1) Cl(1) 2.4042(9) yes
Ru(1) Cl(2) 2.4138(9) yes
Ru(1) P 2.2678(9) yes
Ru(1) C(1) 2.207(3) yes
Ru(1) C(2) 2.227(3) yes
Ru(1) C(3) 2.248(3) yes
Ru(1) C(4) 2.216(3) yes
Ru(1) C(5) 2.288(3) yes
Ru(1) C(6) 2.284(3) yes
Cl(3) C(16) 1.745(4) yes
P O(1) 1.565(3) yes
P O(2) 1.569(3) yes
P O(3) 1.594(3) yes
O(1) C(13) 1.449(5) yes
O(2) C(14) 1.391(5) yes
O(3) C(15) 1.439(6) yes
C(1) C(2) 1.425(5) yes
C(1) C(6) 1.433(5) yes
C(1) C(7) 1.515(5) yes
C(2) C(3) 1.429(5) yes
C(2) C(8) 1.509(5) yes
C(3) C(4) 1.419(5) yes
C(3) C(9) 1.514(5) yes
C(4) C(5) 1.437(5) yes
C(4) C(10) 1.511(5) yes
C(5) C(6) 1.402(5) yes
C(5) C(11) 1.505(5) yes
C(6) C(12) 1.520(5) yes

loop_
_geom_contact_atom_site_label_1
_geom_contact_atom_site_label_2
_geom_contact_distance
_geom_contact_site_symmetry_2
Cl(1) C(15) 3.558(5) 5_555
Cl(3) O(3) 3.327(3) 6_655
O(1) C(16) 3.358(5) .
C(8) C(13) 3.551(6) 6_655

loop_
_geom_torsion_atom_site_label_1
_geom_torsion_atom_site_label_2
_geom_torsion_atom_site_label_3
_geom_torsion_atom_site_label_4
_geom_torsion
_geom_torsion_publ_flag
Ru(1) P O(1) C(13) 173.0(4) yes
Ru(1) P O(2) C(14) 37.6(6) yes
Ru(1) P O(3) C(15) 69.4(4) yes
Ru(1) C(1) C(2) C(3) -54.9(3) yes
Ru(1) C(1) C(2) C(8) 129.1(3) yes
Ru(1) C(1) C(6) C(5) 52.3(3) yes
Ru(1) C(1) C(6) C(12) -124.5(3) yes
Ru(1) C(2) C(1) C(6) 59.0(3) yes
Ru(1) C(2) C(1) C(7) -124.9(3) yes
Ru(1) C(2) C(3) C(4) -52.3(3) yes
Ru(1) C(2) C(3) C(9) 130.4(3) yes
Ru(1) C(3) C(2) C(1) 54.1(3) yes
Ru(1) C(3) C(2) C(8) -129.8(3) yes
Ru(1) C(3) C(4) C(5) -58.9(3) yes
Ru(1) C(3) C(4) C(10) 125.5(3) yes
Ru(1) C(4) C(3) C(2) 52.4(3) yes
Ru(1) C(4) C(3) C(9) -130.3(3) yes
Ru(1) C(4) C(5) C(6) -53.1(3) yes
Ru(1) C(4) C(5) C(11) 123.2(3) yes
Ru(1) C(5) C(4) C(3) 58.2(3) yes
Ru(1) C(5) C(4) C(10) -126.1(3) yes
Ru(1) C(5) C(6) C(1) -50.7(3) yes
Ru(1) C(5) C(6) C(12) 126.1(3) yes
Ru(1) C(6) C(1) C(2) -57.8(3) yes
Ru(1) C(6) C(1) C(7) 126.0(3) yes
Ru(1) C(6) C(5) C(4) 51.6(3) yes
Ru(1) C(6) C(5) C(11) -124.5(3) yes
Cl(1) Ru(1) P O(1) 73.2(1) yes
Cl(1) Ru(1) P O(2) -56.0(2) yes
Cl(1) Ru(1) P O(3) -175.4(2) yes
Cl(1) Ru(1) C(1) C(2) -140.3(2) yes
Cl(1) Ru(1) C(1) C(6) 90.2(2) yes
Cl(1) Ru(1) C(1) C(7) -24.8(3) yes
Cl(1) Ru(1) C(2) C(1) 46.0(2) yes
Cl(1) Ru(1) C(2) C(3) 177.6(2) yes
Cl(1) Ru(1) C(2) C(8) -68.9(4) yes
Cl(1) Ru(1) C(3) C(2) -5.0(4) yes
Cl(1) Ru(1) C(3) C(4) 128.1(2) yes
Cl(1) Ru(1) C(3) C(9) -117.0(4) yes
Cl(1) Ru(1) C(4) C(3) -134.2(2) yes
Cl(1) Ru(1) C(4) C(5) -4.3(3) yes
Cl(1) Ru(1) C(4) C(10) 109.9(4) yes
Cl(1) Ru(1) C(5) C(4) 177.8(2) yes
Cl(1) Ru(1) C(5) C(6) -49.4(2) yes
Cl(1) Ru(1) C(5) C(11) 67.6(4) yes
Cl(1) Ru(1) C(6) C(1) -89.4(2) yes
Cl(1) Ru(1) C(6) C(5) 136.4(2) yes
Cl(1) Ru(1) C(6) C(12) 19.5(3) yes
Cl(2) Ru(1) P O(1) 162.2(1) yes
Cl(2) Ru(1) P O(2) 33.1(2) yes
Cl(2) Ru(1) P O(3) -86.3(2) yes
Cl(2) Ru(1) C(1) C(2) 133.8(2) yes
Cl(2) Ru(1) C(1) C(6) 4.3(3) yes
Cl(2) Ru(1) C(1) C(7) -110.7(3) yes
Cl(2) Ru(1) C(2) C(1) -132.5(2) yes
Cl(2) Ru(1) C(2) C(3) -0.9(3) yes
Cl(2) Ru(1) C(2) C(8) 112.6(4) yes
Cl(2) Ru(1) C(3) C(2) 179.5(2) yes
Cl(2) Ru(1) C(3) C(4) -47.4(2) yes
Cl(2) Ru(1) C(3) C(9) 67.5(4) yes
Cl(2) Ru(1) C(4) C(3) 138.9(2) yes
Cl(2) Ru(1) C(4) C(5) -91.2(2) yes
Cl(2) Ru(1) C(4) C(10) 23.0(4) yes
Cl(2) Ru(1) C(5) C(4) 88.9(2) yes
Cl(2) Ru(1) C(5) C(6) -138.3(2) yes
Cl(2) Ru(1) C(5) C(11) -21.3(3) yes
Cl(2) Ru(1) C(6) C(1) -177.9(2) yes
Cl(2) Ru(1) C(6) C(5) 47.9(2) yes
Cl(2) Ru(1) C(6) C(12) -68.9(4) yes
P Ru(1) C(1) C(2) -55.1(2) yes
P Ru(1) C(1) C(6) 175.3(2) yes
P Ru(1) C(1) C(7) 60.3(4) yes
P Ru(1) C(2) C(1) 134.4(2) yes
P Ru(1) C(2) C(3) -94.0(2) yes
P Ru(1) C(2) C(8) 19.5(4) yes
P Ru(1) C(3) C(2) 90.1(2) yes
P Ru(1) C(3) C(4) -136.8(2) yes
P Ru(1) C(3) C(9) -21.9(4) yes
P Ru(1) C(4) C(3) 53.2(2) yes
P Ru(1) C(4) C(5) -176.8(2) yes
P Ru(1) C(4) C(10) -62.7(4) yes
P Ru(1) C(5) C(4) 7.6(4) yes
P Ru(1) C(5) C(6) 140.4(2) yes
P Ru(1) C(5) C(11) -102.6(4) yes
P Ru(1) C(6) C(1) -10.3(4) yes
P Ru(1) C(6) C(5) -144.6(2) yes
P Ru(1) C(6) C(12) 98.6(4) yes
O(1) P Ru(1) C(1) -13.8(2) yes
O(1) P Ru(1) C(2) -43.9(2) yes
O(1) P Ru(1) C(3) -81.3(2) yes
O(1) P Ru(1) C(4) -110.4(2) yes
O(1) P Ru(1) C(5) -115.7(3) yes
O(1) P Ru(1) C(6) -6.6(3) yes
O(1) P O(2) C(14) -93.2(5) yes
O(1) P O(3) C(15) -172.0(4) yes
O(2) P Ru(1) C(1) -142.9(2) yes
O(2) P Ru(1) C(2) -173.0(2) yes
O(2) P Ru(1) C(3) 149.5(2) yes
O(2) P Ru(1) C(4) 120.5(2) yes
O(2) P Ru(1) C(5) 115.1(3) yes
O(2) P Ru(1) C(6) -135.7(3) yes
O(2) P O(1) C(13) -49.6(4) yes
O(2) P O(3) C(15) -63.4(4) yes
O(3) P Ru(1) C(1) 97.7(2) yes
O(3) P Ru(1) C(2) 67.6(2) yes
O(3) P Ru(1) C(3) 30.2(2) yes
O(3) P Ru(1) C(4) 1.1(2) yes
O(3) P Ru(1) C(5) -4.3(3) yes
O(3) P Ru(1) C(6) 104.9(3) yes
O(3) P O(1) C(13) 51.0(4) yes
O(3) P O(2) C(14) 165.3(5) yes
C(1) Ru(1) C(2) C(3) 131.6(3) yes
C(1) Ru(1) C(2) C(8) -114.9(5) yes
C(1) Ru(1) C(3) C(2) -29.6(2) yes
C(1) Ru(1) C(3) C(4) 103.5(2) yes
C(1) Ru(1) C(3) C(9) -141.6(4) yes
C(1) Ru(1) C(4) C(3) -65.7(2) yes
C(1) Ru(1) C(4) C(5) 64.3(2) yes
C(1) Ru(1) C(4) C(10) 178.4(4) yes
C(1) Ru(1) C(5) C(4) -104.7(2) yes
C(1) Ru(1) C(5) C(6) 28.2(2) yes
C(1) Ru(1) C(5) C(11) 145.2(4) yes
C(1) Ru(1) C(6) C(5) -134.2(3) yes
C(1) Ru(1) C(6) C(12) 108.9(4) yes
C(1) C(2) Ru(1) C(3) -131.6(3) yes
C(1) C(2) Ru(1) C(4) -103.1(2) yes
C(1) C(2) Ru(1) C(5) -65.9(2) yes
C(1) C(2) Ru(1) C(6) -30.5(2) yes
C(1) C(2) C(3) C(4) 1.9(5) yes
C(1) C(2) C(3) C(9) -175.5(3) yes
C(1) C(6) Ru(1) C(2) 30.8(2) yes
C(1) C(6) Ru(1) C(3) 68.2(2) yes
C(1) C(6) Ru(1) C(4) 105.2(2) yes
C(1) C(6) Ru(1) C(5) 134.2(3) yes
C(1) C(6) C(5) C(4) 1.0(5) yes
C(1) C(6) C(5) C(11) -175.2(3) yes
C(2) Ru(1) C(1) C(6) -129.6(3) yes
C(2) Ru(1) C(1) C(7) 115.4(4) yes
C(2) Ru(1) C(3) C(4) 133.1(3) yes
C(2) Ru(1) C(3) C(9) -112.0(5) yes
C(2) Ru(1) C(4) C(3) -28.6(2) yes
C(2) Ru(1) C(4) C(5) 101.3(2) yes
C(2) Ru(1) C(4) C(10) -144.5(4) yes
C(2) Ru(1) C(5) C(4) -67.3(2) yes
C(2) Ru(1) C(5) C(6) 65.5(2) yes
C(2) Ru(1) C(5) C(11) -177.5(4) yes
C(2) Ru(1) C(6) C(5) -103.5(2) yes
C(2) Ru(1) C(6) C(12) 139.7(4) yes
C(2) C(1) Ru(1) C(3) 29.4(2) yes
C(2) C(1) Ru(1) C(4) 66.0(2) yes
C(2) C(1) Ru(1) C(5) 102.4(2) yes
C(2) C(1) Ru(1) C(6) 129.6(3) yes
C(2) C(1) C(6) C(5) -5.5(5) yes
C(2) C(1) C(6) C(12) 177.7(3) yes
C(2) C(3) Ru(1) C(4) -133.1(3) yes
C(2) C(3) Ru(1) C(5) -102.7(2) yes
C(2) C(3) Ru(1) C(6) -67.0(2) yes
C(2) C(3) C(4) C(5) -6.5(5) yes
C(2) C(3) C(4) C(10) 177.9(3) yes
C(3) Ru(1) C(1) C(6) -100.2(2) yes
C(3) Ru(1) C(1) C(7) 144.8(4) yes
C(3) Ru(1) C(2) C(8) 113.5(4) yes
C(3) Ru(1) C(4) C(5) 130.0(3) yes
C(3) Ru(1) C(4) C(10) -115.9(5) yes
C(3) Ru(1) C(5) C(4) -30.3(2) yes
C(3) Ru(1) C(5) C(6) 102.6(2) yes
C(3) Ru(1) C(5) C(11) -140.5(4) yes
C(3) Ru(1) C(6) C(5) -66.1(2) yes
C(3) Ru(1) C(6) C(12) 177.1(4) yes
C(3) C(2) Ru(1) C(4) 28.5(2) yes
C(3) C(2) Ru(1) C(5) 65.7(2) yes
C(3) C(2) Ru(1) C(6) 101.1(2) yes
C(3) C(2) C(1) C(6) 4.0(5) yes
C(3) C(2) C(1) C(7) -179.8(3) yes
C(3) C(4) Ru(1) C(5) -130.0(3) yes
C(3) C(4) Ru(1) C(6) -102.0(2) yes
C(3) C(4) C(5) C(6) 5.0(5) yes
C(3) C(4) C(5) C(11) -178.7(3) yes
C(4) Ru(1) C(1) C(6) -63.6(2) yes
C(4) Ru(1) C(1) C(7) -178.6(4) yes
C(4) Ru(1) C(2) C(8) 142.0(4) yes
C(4) Ru(1) C(3) C(9) 114.9(5) yes
C(4) Ru(1) C(5) C(6) 132.9(3) yes
C(4) Ru(1) C(5) C(11) -110.2(4) yes
C(4) Ru(1) C(6) C(5) -29.0(2) yes
C(4) Ru(1) C(6) C(12) -145.8(4) yes
C(4) C(3) Ru(1) C(5) 30.4(2) yes
C(4) C(3) Ru(1) C(6) 66.0(2) yes
C(4) C(3) C(2) C(8) 177.9(3) yes
C(4) C(5) Ru(1) C(6) -132.9(3) yes
C(4) C(5) C(6) C(12) 177.7(3) yes
C(5) Ru(1) C(1) C(6) -27.2(2) yes
C(5) Ru(1) C(1) C(7) -142.1(4) yes
C(5) Ru(1) C(2) C(8) 179.2(4) yes
C(5) Ru(1) C(3) C(9) 145.3(4) yes
C(5) Ru(1) C(4) C(10) 114.2(4) yes
C(5) Ru(1) C(6) C(12) -116.8(4) yes
C(5) C(4) Ru(1) C(6) 27.9(2) yes
C(5) C(4) C(3) C(9) 170.8(3) yes
C(5) C(6) C(1) C(7) 178.3(3) yes
C(6) Ru(1) C(1) C(7) -115.0(4) yes
C(6) Ru(1) C(2) C(8) -145.4(4) yes
C(6) Ru(1) C(3) C(9) -179.0(4) yes
C(6) Ru(1) C(4) C(10) 142.1(4) yes
C(6) Ru(1) C(5) C(11) 117.0(4) yes
C(6) C(1) C(2) C(8) -171.9(3) yes
C(6) C(5) C(4) C(10) -179.3(3) yes
C(7) C(1) C(2) C(8) 4.2(5) yes
C(7) C(1) C(6) C(12) 1.5(5) yes
C(8) C(2) C(3) C(9) 0.6(5) yes
C(9) C(3) C(4) C(10) -4.8(5) yes
C(10) C(4) C(5) C(11) -3.0(5) yes
C(11) C(5) C(6) C(12) 1.5(5) yes
C(11) C(5) C(6) C(12) 1.5(5) yes
